data_1508890
loop_
_publ_author_name
'Masuda, Motoki'
'Maeda, Chihiro'
'Yoshioka, Naoki'

_publ_section_title
;
 Synthesis of Carbazole-Based Selenaporphyrin via Annulation.
;
_journal_issue 3
_journal_name_full 'Organic letters'
_journal_page_first 578
_journal_page_last 581
_journal_paper_doi 10.1021/ol303392g
_journal_volume 15
_journal_year 2013
_chemical_formula_sum 'C50 H50 N2 Se2'
_chemical_formula_weight 836.84
_space_group_crystal_system triclinic
_space_group_IT_number 2
_space_group_name_Hall '-P 1'
_space_group_name_H-M_alt 'P -1'
_symmetry_space_group_name_Hall '-P 1'
_symmetry_space_group_name_H-M 'P -1'
_atom_sites_solution_hydrogens geom
_atom_sites_solution_primary direct
_atom_sites_solution_secondary difmap
_cell_angle_alpha 90.204(4)
_cell_angle_beta 104.566(3)
_cell_angle_gamma 111.507(2)
_cell_formula_units_Z 2
_cell_length_a 10.1478(8)
_cell_length_b 12.6951(12)
_cell_length_c 16.6983(12)
_cell_measurement_reflns_used 9894
_cell_measurement_temperature 90.(2)
_cell_measurement_theta_max 66.7330
_cell_measurement_theta_min 3.7637
_cell_volume 1926.1(3)
_computing_cell_refinement 'SAINT V8.18C (Bruker AXS Inc.)'
_computing_data_reduction 'SAINT V8.18C (Bruker AXS Inc.)'
_computing_structure_refinement 'SHELXL-97 (Sheldrick, 2008)'
_computing_structure_solution 'SHELXS-97 (Sheldrick, 2008)'
_diffrn_ambient_temperature 90.(2)
_diffrn_detector_area_resol_mean 10.4167
_diffrn_measured_fraction_theta_full 0.946
_diffrn_measured_fraction_theta_max 0.946
_diffrn_measurement_device_type 'Bruker D8 goniometer'
_diffrn_measurement_method 'omega scan'
_diffrn_radiation_type 'Cu K\a'
_diffrn_radiation_wavelength 1.54178
_diffrn_reflns_av_R_equivalents 0.0469
_diffrn_reflns_av_sigmaI/netI 0.0525
_diffrn_reflns_limit_h_max 12
_diffrn_reflns_limit_h_min -10
_diffrn_reflns_limit_k_max 15
_diffrn_reflns_limit_k_min -15
_diffrn_reflns_limit_l_max 17
_diffrn_reflns_limit_l_min -19
_diffrn_reflns_number 15836
_diffrn_reflns_theta_full 66.79
_diffrn_reflns_theta_max 66.79
_diffrn_reflns_theta_min 4.42
_exptl_absorpt_coefficient_mu 2.687
_exptl_absorpt_correction_T_max 0.69
_exptl_absorpt_correction_T_min 0.44
_exptl_absorpt_correction_type multi-scan
_exptl_absorpt_process_details 'SADABS V2008/1 (Bruker AXS)'
_exptl_crystal_colour prism
_exptl_crystal_density_diffrn 1.443
_exptl_crystal_density_method 'not measured'
_exptl_crystal_description yellow
_exptl_crystal_F_000 864
_exptl_crystal_size_max 0.360
_exptl_crystal_size_mid 0.180
_exptl_crystal_size_min 0.150
_refine_diff_density_max 2.093
_refine_diff_density_min -1.916
_refine_ls_extinction_method none
_refine_ls_goodness_of_fit_ref 1.253
_refine_ls_hydrogen_treatment constr
_refine_ls_matrix_type full
_refine_ls_number_parameters 481
_refine_ls_number_reflns 6463
_refine_ls_number_restraints 0
_refine_ls_restrained_S_all 1.253
_refine_ls_R_factor_all 0.0856
_refine_ls_R_factor_gt 0.0709
_refine_ls_shift/su_max 0.001
_refine_ls_shift/su_mean 0.000
_refine_ls_structure_factor_coef Fsqd
_refine_ls_weighting_details 'calc w=1/[\s^2^(Fo^2^)+(0.2000P)^2^+0.0000P] where P=(Fo^2^+2Fc^2^)/3'
_refine_ls_weighting_scheme calc
_refine_ls_wR_factor_gt 0.2163
_refine_ls_wR_factor_ref 0.2730
_reflns_number_gt 5714
_reflns_number_total 6463
_reflns_threshold_expression >2sigma(I)
_cod_data_source_file ol303392g_si_003.cif
_cod_data_source_block I
_cod_database_code 1508890

loop_
_space_group_symop_operation_xyz
'x, y, z'
'-x, -y, -z'

loop_
_atom_site_type_symbol
_atom_site_label
_atom_site_fract_x
_atom_site_fract_y
_atom_site_fract_z
_atom_site_U_iso_or_equiv
_atom_site_adp_type
_atom_site_calc_flag
_atom_site_refinement_flags
_atom_site_occupancy
Se Se1 0.10379(5) 0.34674(4) 0.11191(3) 0.0218(3) Uani d . 1
Se Se2 0.34638(5) 0.61080(4) 0.04232(3) 0.0215(3) Uani d . 1
C C28 0.2146(5) 0.5809(4) -0.1359(3) 0.0215(10) Uani d . 1
C C4 0.7805(5) 0.6616(4) 0.3311(3) 0.0228(10) Uani d . 1
H H4 0.8288 0.6603 0.3862 0.027 Uiso calc R 1
C C36 1.1055(5) 0.7904(4) 0.3699(3) 0.0252(11) Uani d . 1
H H36A 1.1221 0.7483 0.3281 0.038 Uiso calc R 1
H H36B 1.0675 0.7402 0.4086 0.038 Uiso calc R 1
H H36C 1.1967 0.85 0.3989 0.038 Uiso calc R 1
C C9 0.5588(5) 0.4214(4) 0.3955(3) 0.0241(10) Uani d . 1
H H9 0.635 0.4578 0.4429 0.029 Uiso calc R 1
C C37 0.4635(5) 0.2517(4) 0.4763(3) 0.0220(10) Uani d . 1
C C17 -0.0976(5) 0.2251(4) -0.0465(3) 0.0232(10) Uani d . 1
C C24 -0.0352(5) 0.4352(4) -0.1953(3) 0.0207(10) Uani d . 1
C C1 0.6316(5) 0.6655(4) 0.1626(3) 0.0200(10) Uani d . 1
C C3 0.8447(5) 0.7479(4) 0.2854(3) 0.0216(10) Uani d . 1
C C12 0.3168(5) 0.3150(4) 0.2527(3) 0.0219(10) Uani d . 1
C C40 0.4748(5) 0.1371(4) 0.4549(3) 0.0280(11) Uani d . 1
H H40A 0.4798 0.0968 0.5034 0.042 Uiso calc R 1
H H40B 0.5619 0.1514 0.4369 0.042 Uiso calc R 1
H H40C 0.3898 0.0921 0.4113 0.042 Uiso calc R 1
C C22 -0.0435(5) 0.3175(4) -0.0904(3) 0.0227(10) Uani d . 1
C C25 -0.0536(5) 0.4939(4) -0.2652(3) 0.0241(10) Uani d . 1
H H25 -0.1421 0.4661 -0.3068 0.029 Uiso calc R 1
C C39 0.5981(5) 0.3192(4) 0.5478(3) 0.0264(11) Uani d . 1
H H39A 0.5903 0.3885 0.5647 0.04 Uiso calc R 1
H H39B 0.6857 0.3369 0.5296 0.04 Uiso calc R 1
H H39C 0.6029 0.2746 0.5939 0.04 Uiso calc R 1
C C21 -0.1270(5) 0.3305(4) -0.1672(3) 0.0226(10) Uani d . 1
C C33 0.9941(5) 0.8427(4) 0.3283(3) 0.0255(10) Uani d . 1
C C41 -0.4761(5) 0.0590(4) -0.1980(3) 0.0249(10) Uani d . 1
C C32 0.5537(5) 0.6667(4) 0.0747(3) 0.0260(11) Uani d . 1
C C6 0.5704(5) 0.5810(4) 0.2100(3) 0.0226(10) Uani d . 1
C C8 0.5490(5) 0.4748(4) 0.3210(3) 0.0237(10) Uani d . 1
C C5 0.6418(5) 0.5765(4) 0.2932(3) 0.0219(10) Uani d . 1
C C7 0.4269(5) 0.4212(4) 0.2526(3) 0.0226(10) Uani d . 1
C C23 0.0985(5) 0.4787(4) -0.1329(3) 0.0215(10) Uani d . 1
C C26 0.0585(5) 0.5931(4) -0.2735(3) 0.0214(10) Uani d . 1
C C31 0.6045(5) 0.7010(4) 0.0068(3) 0.0222(10) Uani d . 1
H H31 0.7044 0.7359 0.0111 0.027 Uiso calc R 1
C C38 0.3271(5) 0.2285(5) 0.5060(3) 0.0313(12) Uani d . 1
H H38A 0.3356 0.1916 0.556 0.047 Uiso calc R 1
H H38B 0.2419 0.1802 0.4638 0.047 Uiso calc R 1
H H38C 0.3172 0.2992 0.5169 0.047 Uiso calc R 1
C C16 -0.0082(5) 0.2164(4) 0.0351(3) 0.0241(10) Uani d . 1
C C46 0.0635(5) 0.7821(4) -0.3196(3) 0.0297(11) Uani d . 1
H H46A 0.0548 0.8243 -0.3669 0.045 Uiso calc R 1
H H46B 0.1584 0.8199 -0.2808 0.045 Uiso calc R 1
H H46C -0.012 0.7774 -0.2932 0.045 Uiso calc R 1
C C42 -0.5714(5) 0.0425(4) -0.1363(3) 0.0281(11) Uani d . 1
H H42A -0.5253 0.0193 -0.0858 0.042 Uiso calc R 1
H H42B -0.6672 -0.0149 -0.1607 0.042 Uiso calc R 1
H H42C -0.5808 0.113 -0.1241 0.042 Uiso calc R 1
C C18 -0.2386(5) 0.1451(4) -0.0836(3) 0.0217(10) Uani d . 1
H H18 -0.2774 0.0829 -0.0555 0.026 Uiso calc R 1
C C10 0.4547(5) 0.3149(4) 0.3976(3) 0.0206(10) Uani d . 1
C C45 0.0466(5) 0.6622(4) -0.3481(3) 0.0236(10) Uani d . 1
C C14 0.1295(5) 0.1495(4) 0.1447(3) 0.0225(10) Uani d . 1
H H14 0.1566 0.0926 0.1701 0.027 Uiso calc R 1
C C19 -0.3243(5) 0.1544(4) -0.1616(3) 0.0210(10) Uani d . 1
C C47 -0.1016(5) 0.6055(5) -0.4133(3) 0.0300(12) Uani d . 1
H H47A -0.113 0.5303 -0.432 0.045 Uiso calc R 1
H H47B -0.1051 0.6498 -0.4597 0.045 Uiso calc R 1
H H47C -0.1798 0.6008 -0.3891 0.045 Uiso calc R 1
C C13 0.1942(5) 0.2596(4) 0.1786(3) 0.0228(10) Uani d . 1
C C43 -0.4561(5) -0.0523(4) -0.2141(3) 0.0277(11) Uani d . 1
H H43A -0.3974 -0.0427 -0.2526 0.042 Uiso calc R 1
H H43B -0.5506 -0.112 -0.2371 0.042 Uiso calc R 1
H H43C -0.4076 -0.0721 -0.1626 0.042 Uiso calc R 1
C C29 0.3529(5) 0.6271(4) -0.0687(3) 0.0225(10) Uani d . 1
C C15 0.0189(5) 0.1259(4) 0.0687(3) 0.0238(10) Uani d . 1
H H15 -0.0333 0.052 0.0426 0.029 Uiso calc R 1
C C30 0.4954(5) 0.6803(4) -0.0709(3) 0.0247(10) Uani d . 1
H H30 0.5201 0.7017 -0.12 0.03 Uiso calc R 1
C C20 -0.2693(5) 0.2489(4) -0.2022(3) 0.0196(10) Uani d . 1
H H20 -0.3265 0.2584 -0.2525 0.024 Uiso calc R 1
C C27 0.1898(5) 0.6354(4) -0.2076(3) 0.0234(10) Uani d . 1
H H27 0.2636 0.7031 -0.2122 0.028 Uiso calc R 1
C C48 0.1685(6) 0.6695(5) -0.3886(4) 0.0352(13) Uani d . 1
H H48A 0.159 0.5941 -0.4056 0.053 Uiso calc R 1
H H48B 0.2627 0.7081 -0.3494 0.053 Uiso calc R 1
H H48C 0.1605 0.711 -0.4364 0.053 Uiso calc R 1
C C2 0.7698(5) 0.7487(4) 0.2016(3) 0.0215(10) Uani d . 1
H H2 0.814 0.8064 0.1715 0.026 Uiso calc R 1
C C34 1.0571(6) 0.9243(5) 0.2687(3) 0.0301(12) Uani d . 1
H H34A 1.1518 0.9795 0.298 0.045 Uiso calc R 1
H H34B 0.992 0.9624 0.2463 0.045 Uiso calc R 1
H H34C 1.0673 0.8824 0.2242 0.045 Uiso calc R 1
C C44 -0.5595(5) 0.0861(5) -0.2802(3) 0.0313(12) Uani d . 1
H H44A -0.5668 0.1584 -0.272 0.047 Uiso calc R 1
H H44B -0.6564 0.0279 -0.2988 0.047 Uiso calc R 1
H H44C -0.5074 0.0889 -0.3214 0.047 Uiso calc R 1
C C11 0.3359(5) 0.2648(4) 0.3269(3) 0.0231(10) Uani d . 1
H H11 0.2657 0.1939 0.3295 0.028 Uiso calc R 1
C C35 0.9750(6) 0.9122(5) 0.3977(3) 0.0317(12) Uani d . 1
H H35A 1.0671 0.9731 0.4235 0.048 Uiso calc R 1
H H35B 0.9435 0.8635 0.4387 0.048 Uiso calc R 1
H H35C 0.9024 0.9434 0.3741 0.048 Uiso calc R 1
N N2 0.0916(4) 0.4069(3) -0.0705(3) 0.0231(9) Uani d . 1
H H2A 0.1612 0.4166 -0.0259 0.028 Uiso calc R 1
N N1 0.4397(4) 0.4872(3) 0.1864(3) 0.0242(9) Uani d . 1
H H1 0.3764 0.472 0.1385 0.029 Uiso calc R 1

loop_
_atom_site_aniso_label
_atom_site_aniso_U_11
_atom_site_aniso_U_22
_atom_site_aniso_U_33
_atom_site_aniso_U_12
_atom_site_aniso_U_13
_atom_site_aniso_U_23
Se1 0.0198(4) 0.0190(4) 0.0166(4) 0.0032(3) -0.0056(2) -0.0002(2)
Se2 0.0156(4) 0.0238(4) 0.0151(4) 0.0011(3) -0.0035(2) 0.0011(2)
C28 0.019(2) 0.019(2) 0.025(3) 0.0060(19) 0.0049(19) 0.0028(19)
C4 0.018(2) 0.022(2) 0.020(2) 0.0030(19) -0.0024(19) 0.0015(19)
C36 0.019(2) 0.027(3) 0.016(2) 0.0018(19) -0.0062(18) -0.0018(19)
C9 0.015(2) 0.022(2) 0.029(3) 0.0053(19) -0.0014(19) -0.002(2)
C37 0.023(2) 0.022(2) 0.011(2) 0.0032(19) -0.0038(18) 0.0020(18)
C17 0.020(2) 0.020(2) 0.023(3) 0.0034(19) 0.0007(19) 0.0009(19)
C24 0.022(2) 0.020(2) 0.013(2) 0.0047(19) -0.0008(18) 0.0024(18)
C1 0.018(2) 0.021(2) 0.014(2) 0.0054(18) -0.0041(18) -0.0003(18)
C3 0.018(2) 0.020(2) 0.020(2) 0.0055(19) -0.0056(18) 0.0005(18)
C12 0.019(2) 0.018(2) 0.024(3) 0.0051(19) -0.0008(19) -0.0009(18)
C40 0.027(3) 0.026(3) 0.021(3) 0.005(2) -0.0047(19) 0.0026(19)
C22 0.016(2) 0.023(2) 0.024(3) 0.0046(19) -0.0004(19) 0.0012(19)
C25 0.016(2) 0.024(2) 0.024(3) 0.0059(19) -0.0057(18) 0.000(2)
C39 0.024(2) 0.024(2) 0.019(3) 0.0016(19) -0.0040(19) 0.0063(19)
C21 0.022(2) 0.020(2) 0.022(3) 0.007(2) 0.0015(19) 0.0014(19)
C33 0.019(2) 0.020(2) 0.027(3) 0.0004(19) -0.0029(19) 0.0024(19)
C41 0.023(2) 0.020(2) 0.021(3) 0.0014(19) -0.0030(19) -0.0011(19)
C32 0.018(2) 0.020(2) 0.031(3) 0.0043(19) -0.004(2) 0.002(2)
C6 0.015(2) 0.020(2) 0.024(3) 0.0038(18) -0.0059(18) -0.0019(19)
C8 0.014(2) 0.019(2) 0.028(3) 0.0017(18) -0.0053(19) -0.0026(19)
C5 0.021(2) 0.021(2) 0.018(2) 0.0068(19) -0.0011(18) 0.0005(18)
C7 0.019(2) 0.024(2) 0.020(2) 0.005(2) 0.0007(19) 0.0001(19)
C23 0.019(2) 0.020(2) 0.020(2) 0.0054(19) -0.0014(18) 0.0033(18)
C26 0.021(2) 0.021(2) 0.015(2) 0.0038(19) -0.0007(18) 0.0032(18)
C31 0.014(2) 0.020(2) 0.021(2) 0.0006(17) -0.0067(18) 0.0004(18)
C38 0.027(3) 0.034(3) 0.020(3) 0.005(2) -0.005(2) 0.003(2)
C16 0.017(2) 0.016(2) 0.033(3) 0.0016(17) 0.0021(19) -0.0020(19)
C46 0.023(2) 0.025(3) 0.028(3) 0.001(2) -0.004(2) 0.005(2)
C42 0.021(2) 0.027(3) 0.024(3) 0.002(2) -0.0023(19) 0.000(2)
C18 0.026(2) 0.025(2) 0.006(2) 0.004(2) -0.0003(17) 0.0018(17)
C10 0.019(2) 0.021(2) 0.017(2) 0.0053(18) -0.0011(18) 0.0009(18)
C45 0.017(2) 0.032(3) 0.013(2) 0.0039(19) -0.0022(18) 0.0064(19)
C14 0.027(2) 0.025(2) 0.013(2) 0.011(2) -0.0014(18) 0.0029(18)
C19 0.015(2) 0.017(2) 0.020(2) -0.0001(18) -0.0023(18) -0.0015(18)
C47 0.023(2) 0.031(3) 0.023(3) 0.003(2) -0.005(2) 0.006(2)
C13 0.017(2) 0.023(2) 0.020(2) 0.0021(18) -0.0015(18) 0.0014(18)
C43 0.021(2) 0.019(2) 0.032(3) -0.0011(19) 0.002(2) -0.001(2)
C29 0.021(2) 0.012(2) 0.028(3) 0.0019(17) 0.0007(19) 0.0016(18)
C15 0.022(2) 0.023(2) 0.014(2) 0.0003(19) -0.0025(18) -0.0034(18)
C30 0.024(2) 0.025(2) 0.020(2) 0.005(2) 0.0017(19) 0.0055(19)
C20 0.020(2) 0.022(2) 0.011(2) 0.0054(19) -0.0022(17) -0.0013(17)
C27 0.022(2) 0.023(2) 0.019(2) 0.0048(19) -0.0007(19) 0.0052(19)
C48 0.031(3) 0.042(3) 0.029(3) 0.017(3) 0.000(2) 0.007(2)
C2 0.015(2) 0.019(2) 0.025(3) 0.0032(18) 0.0021(19) 0.0052(19)
C34 0.023(2) 0.028(3) 0.024(3) -0.002(2) -0.004(2) 0.001(2)
C44 0.019(2) 0.030(3) 0.025(3) -0.004(2) -0.008(2) 0.003(2)
C11 0.019(2) 0.019(2) 0.024(3) 0.0029(18) -0.0012(19) -0.0024(19)
C35 0.024(2) 0.031(3) 0.030(3) 0.002(2) 0.002(2) -0.004(2)
N2 0.0152(19) 0.020(2) 0.019(2) -0.0025(16) -0.0067(15) -0.0018(16)
N1 0.0176(19) 0.019(2) 0.024(2) 0.0003(16) -0.0058(16) 0.0026(16)

loop_
_atom_type_symbol
_atom_type_description
_atom_type_scat_dispersion_real
_atom_type_scat_dispersion_imag
_atom_type_scat_source
C C 0.0181 0.0091 'International Tables Vol C Tables 4.2.6.8 and 6.1.1.4'
H H 0.0000 0.0000 'International Tables Vol C Tables 4.2.6.8 and 6.1.1.4'
N N 0.0311 0.0180 'International Tables Vol C Tables 4.2.6.8 and 6.1.1.4'
Se Se -0.7943 1.1372 'International Tables Vol C Tables 4.2.6.8 and 6.1.1.4'

loop_
_geom_angle_atom_site_label_1
_geom_angle_atom_site_label_2
_geom_angle_atom_site_label_3
_geom_angle
C13 Se1 C16 88.9(2)
C29 Se2 C32 88.7(2)
C27 C28 C23 115.2(4)
C27 C28 C29 122.2(4)
C23 C28 C29 122.6(4)
C3 C4 C5 119.3(4)
C3 C4 H4 120.4
C5 C4 H4 120.4
C33 C36 H36A 109.5
C33 C36 H36B 109.5
H36A C36 H36B 109.5
C33 C36 H36C 109.5
H36A C36 H36C 109.5
H36B C36 H36C 109.5
C10 C9 C8 119.8(4)
C10 C9 H9 120.1
C8 C9 H9 120.1
C38 C37 C39 108.2(4)
C38 C37 C10 110.4(4)
C39 C37 C10 112.4(4)
C38 C37 C40 109.2(4)
C39 C37 C40 107.9(4)
C10 C37 C40 108.7(4)
C18 C17 C22 116.9(4)
C18 C17 C16 123.0(4)
C22 C17 C16 120.1(4)
C25 C24 C23 118.8(4)
C25 C24 C21 135.1(4)
C23 C24 C21 106.1(4)
C6 C1 C2 116.8(4)
C6 C1 C32 121.3(4)
C2 C1 C32 121.9(4)
C4 C3 C2 119.7(4)
C4 C3 C33 118.9(4)
C2 C3 C33 121.4(4)
C11 C12 C7 115.2(4)
C11 C12 C13 123.1(4)
C7 C12 C13 121.7(4)
C37 C40 H40A 109.5
C37 C40 H40B 109.5
H40A C40 H40B 109.5
C37 C40 H40C 109.5
H40A C40 H40C 109.5
H40B C40 H40C 109.5
N2 C22 C21 108.6(4)
N2 C22 C17 129.6(4)
C21 C22 C17 121.8(4)
C26 C25 C24 120.9(4)
C26 C25 H25 119.6
C24 C25 H25 119.6
C37 C39 H39A 109.5
C37 C39 H39B 109.5
H39A C39 H39B 109.5
C37 C39 H39C 109.5
H39A C39 H39C 109.5
H39B C39 H39C 109.5
C22 C21 C20 119.7(4)
C22 C21 C24 106.8(4)
C20 C21 C24 133.5(4)
C34 C33 C36 109.1(4)
C34 C33 C3 112.9(4)
C36 C33 C3 110.1(4)
C34 C33 C35 108.1(4)
C36 C33 C35 107.4(4)
C3 C33 C35 109.1(4)
C43 C41 C44 108.5(4)
C43 C41 C19 109.2(4)
C44 C41 C19 111.7(4)
C43 C41 C42 109.1(4)
C44 C41 C42 107.9(4)
C19 C41 C42 110.3(4)
C31 C32 C1 131.8(4)
C31 C32 Se2 109.0(3)
C1 C32 Se2 119.2(4)
N1 C6 C1 128.7(4)
N1 C6 C5 108.4(4)
C1 C6 C5 122.8(4)
C7 C8 C9 118.5(4)
C7 C8 C5 106.1(4)
C9 C8 C5 135.3(4)
C6 C5 C4 119.3(5)
C6 C5 C8 107.4(4)
C4 C5 C8 133.3(4)
N1 C7 C12 127.4(4)
N1 C7 C8 109.1(4)
C12 C7 C8 123.4(5)
N2 C23 C24 108.6(4)
N2 C23 C28 128.1(4)
C24 C23 C28 123.2(4)
C25 C26 C27 118.1(4)
C25 C26 C45 123.9(4)
C27 C26 C45 118.0(4)
C32 C31 C30 116.3(4)
C32 C31 H31 121.8
C30 C31 H31 121.8
C37 C38 H38A 109.5
C37 C38 H38B 109.5
H38A C38 H38B 109.5
C37 C38 H38C 109.5
H38A C38 H38C 109.5
H38B C38 H38C 109.5
C15 C16 C17 131.1(4)
C15 C16 Se1 108.2(4)
C17 C16 Se1 120.6(3)
C45 C46 H46A 109.5
C45 C46 H46B 109.5
H46A C46 H46B 109.5
C45 C46 H46C 109.5
H46A C46 H46C 109.5
H46B C46 H46C 109.5
C41 C42 H42A 109.5
C41 C42 H42B 109.5
H42A C42 H42B 109.5
C41 C42 H42C 109.5
H42A C42 H42C 109.5
H42B C42 H42C 109.5
C17 C18 C19 122.8(4)
C17 C18 H18 118.6
C19 C18 H18 118.6
C9 C10 C11 119.0(5)
C9 C10 C37 121.7(4)
C11 C10 C37 119.2(4)
C46 C45 C48 109.5(4)
C46 C45 C26 110.2(4)
C48 C45 C26 108.7(4)
C46 C45 C47 108.8(4)
C48 C45 C47 108.2(4)
C26 C45 C47 111.4(4)
C13 C14 C15 116.4(4)
C13 C14 H14 121.8
C15 C14 H14 121.8
C20 C19 C18 118.8(4)
C20 C19 C41 122.9(4)
C18 C19 C41 118.3(4)
C45 C47 H47A 109.5
C45 C47 H47B 109.5
H47A C47 H47B 109.5
C45 C47 H47C 109.5
H47A C47 H47C 109.5
H47B C47 H47C 109.5
C14 C13 C12 131.0(4)
C14 C13 Se1 109.1(3)
C12 C13 Se1 119.9(3)
C41 C43 H43A 109.5
C41 C43 H43B 109.5
H43A C43 H43B 109.5
C41 C43 H43C 109.5
H43A C43 H43C 109.5
H43B C43 H43C 109.5
C30 C29 C28 131.4(5)
C30 C29 Se2 109.5(4)
C28 C29 Se2 119.0(3)
C16 C15 C14 117.0(4)
C16 C15 H15 121.5
C14 C15 H15 121.5
C29 C30 C31 116.0(5)
C29 C30 H30 122.0
C31 C30 H30 122.0
C19 C20 C21 120.0(4)
C19 C20 H20 120.0
C21 C20 H20 120.0
C28 C27 C26 123.7(4)
C28 C27 H27 118.1
C26 C27 H27 118.1
C45 C48 H48A 109.5
C45 C48 H48B 109.5
H48A C48 H48B 109.5
C45 C48 H48C 109.5
H48A C48 H48C 109.5
H48B C48 H48C 109.5
C1 C2 C3 122.1(4)
C1 C2 H2 118.9
C3 C2 H2 118.9
C33 C34 H34A 109.5
C33 C34 H34B 109.5
H34A C34 H34B 109.5
C33 C34 H34C 109.5
H34A C34 H34C 109.5
H34B C34 H34C 109.5
C41 C44 H44A 109.5
C41 C44 H44B 109.5
H44A C44 H44B 109.5
C41 C44 H44C 109.5
H44A C44 H44C 109.5
H44B C44 H44C 109.5
C12 C11 C10 123.9(4)
C12 C11 H11 118.1
C10 C11 H11 118.1
C33 C35 H35A 109.5
C33 C35 H35B 109.5
H35A C35 H35B 109.5
C33 C35 H35C 109.5
H35A C35 H35C 109.5
H35B C35 H35C 109.5
C22 N2 C23 109.9(4)
C22 N2 H2A 125.0
C23 N2 H2A 125.0
C6 N1 C7 109.0(4)
C6 N1 H1 125.5
C7 N1 H1 125.5

loop_
_geom_bond_atom_site_label_1
_geom_bond_atom_site_label_2
_geom_bond_distance
Se1 C13 1.883(5)
Se1 C16 1.883(5)
Se2 C29 1.881(5)
Se2 C32 1.885(5)
C28 C27 1.399(7)
C28 C23 1.408(6)
C28 C29 1.474(6)
C4 C3 1.393(7)
C4 C5 1.407(7)
C4 H4 0.93
C36 C33 1.536(7)
C36 H36A 0.96
C36 H36B 0.96
C36 H36C 0.96
C9 C10 1.384(7)
C9 C8 1.418(7)
C9 H9 0.93
C37 C38 1.516(7)
C37 C39 1.530(6)
C37 C10 1.543(6)
C37 C40 1.547(7)
C17 C18 1.395(6)
C17 C22 1.397(7)
C17 C16 1.464(7)
C24 C25 1.397(7)
C24 C23 1.402(6)
C24 C21 1.473(7)
C1 C6 1.389(7)
C1 C2 1.399(6)
C1 C32 1.485(7)
C3 C2 1.416(7)
C3 C33 1.539(6)
C12 C11 1.397(7)
C12 C7 1.401(7)
C12 C13 1.467(6)
C40 H40A 0.96
C40 H40B 0.96
C40 H40C 0.96
C22 N2 1.381(6)
C22 C21 1.395(7)
C25 C26 1.390(7)
C25 H25 0.93
C39 H39A 0.96
C39 H39B 0.96
C39 H39C 0.96
C21 C20 1.405(7)
C33 C34 1.521(7)
C33 C35 1.547(7)
C41 C43 1.532(7)
C41 C44 1.533(7)
C41 C19 1.538(6)
C41 C42 1.548(7)
C32 C31 1.368(7)
C6 N1 1.381(6)
C6 C5 1.407(7)
C8 C7 1.402(6)
C8 C5 1.451(7)
C7 N1 1.394(7)
C23 N2 1.385(6)
C26 C27 1.417(6)
C26 C45 1.531(6)
C31 C30 1.428(7)
C31 H31 0.93
C38 H38A 0.96
C38 H38B 0.96
C38 H38C 0.96
C16 C15 1.368(7)
C46 C45 1.528(7)
C46 H46A 0.96
C46 H46B 0.96
C46 H46C 0.96
C42 H42A 0.96
C42 H42B 0.96
C42 H42C 0.96
C18 C19 1.405(6)
C18 H18 0.93
C10 C11 1.403(6)
C45 C48 1.529(7)
C45 C47 1.531(6)
C14 C13 1.356(7)
C14 C15 1.412(7)
C14 H14 0.93
C19 C20 1.383(7)
C47 H47A 0.96
C47 H47B 0.96
C47 H47C 0.96
C43 H43A 0.96
C43 H43B 0.96
C43 H43C 0.96
C29 C30 1.363(7)
C15 H15 0.93
C30 H30 0.93
C20 H20 0.93
C27 H27 0.93
C48 H48A 0.96
C48 H48B 0.96
C48 H48C 0.96
C2 H2 0.93
C34 H34A 0.96
C34 H34B 0.96
C34 H34C 0.96
C44 H44A 0.96
C44 H44B 0.96
C44 H44C 0.96
C11 H11 0.93
C35 H35A 0.96
C35 H35B 0.96
C35 H35C 0.96
N2 H2A 0.86
N1 H1 0.86
